data_2222650
loop_
_publ_author_name
'Bi, Jian-Hong'

_publ_section_title
;
 (<i>E</i>)-3-Dimethylamino-1-(2-thienyl)prop-2-en-1-one
;
_journal_coeditor_code CV2582
_journal_issue 8
_journal_name_full 'Acta Crystallographica Section E'
_journal_page_first o1847
_journal_paper_doi 10.1107/S1600536809025331
_journal_volume 65
_journal_year 2009
_chemical_formula_iupac 'C9 H11 N O S'
_chemical_formula_moiety 'C9 H11 N O S'
_chemical_formula_sum 'C9 H11 N O S'
_chemical_formula_weight 181.26
_chemical_name_systematic
;
(<i>E</i>)-3-Dimethylamino-1-(2-thienyl)prop-2-en-1-one
;
_space_group_IT_number 14
_symmetry_cell_setting monoclinic
_symmetry_space_group_name_Hall '-P 2yn'
_symmetry_space_group_name_H-M 'P 1 21/n 1'
_atom_sites_solution_hydrogens geom
_atom_sites_solution_primary direct
_atom_sites_solution_secondary difmap
_audit_creation_method SHELXL-97
_cell_angle_alpha 90.00
_cell_angle_beta 92.910(3)
_cell_angle_gamma 90.00
_cell_formula_units_Z 4
_cell_length_a 5.9618(12)
_cell_length_b 8.1241(16)
_cell_length_c 19.449(4)
_cell_measurement_reflns_used 955
_cell_measurement_temperature 291(2)
_cell_measurement_theta_max 20.22
_cell_measurement_theta_min 2.72
_cell_volume 940.8(3)
_computing_cell_refinement 'SAINT (Bruker, 2000)'
_computing_data_collection 'SMART (Bruker, 2000)'
_computing_data_reduction 'SAINT (Bruker, 2000)'
_computing_molecular_graphics 'SHELXTL (Sheldrick, 2008)'
_computing_publication_material 'SHELXTL (Sheldrick, 2008)'
_computing_structure_refinement 'SHELXTL (Sheldrick, 2008)'
_computing_structure_solution 'SHELXTL (Sheldrick, 2008)'
_diffrn_ambient_temperature 291(2)
_diffrn_measured_fraction_theta_full 0.994
_diffrn_measured_fraction_theta_max 0.994
_diffrn_measurement_device_type 'Bruker SMART CCD area-detector'
_diffrn_measurement_method '\f and \w'
_diffrn_radiation_monochromator graphite
_diffrn_radiation_source 'fine-focus sealed tube'
_diffrn_radiation_type MoK\a
_diffrn_radiation_wavelength 0.71073
_diffrn_reflns_av_R_equivalents 0.0343
_diffrn_reflns_av_sigmaI/netI 0.0429
_diffrn_reflns_limit_h_max 6
_diffrn_reflns_limit_h_min -7
_diffrn_reflns_limit_k_max 8
_diffrn_reflns_limit_k_min -9
_diffrn_reflns_limit_l_max 19
_diffrn_reflns_limit_l_min -23
_diffrn_reflns_number 4740
_diffrn_reflns_theta_full 25.00
_diffrn_reflns_theta_max 25.00
_diffrn_reflns_theta_min 2.10
_exptl_absorpt_coefficient_mu 0.295
_exptl_absorpt_correction_T_max 0.964
_exptl_absorpt_correction_T_min 0.867
_exptl_absorpt_correction_type multi-scan
_exptl_absorpt_process_details '(SADABS; Bruker, 2000)'
_exptl_crystal_colour yellow
_exptl_crystal_density_diffrn 1.280
_exptl_crystal_density_method 'not measured'
_exptl_crystal_description block
_exptl_crystal_F_000 384
_exptl_crystal_size_max 0.45
_exptl_crystal_size_mid 0.30
_exptl_crystal_size_min 0.15
_refine_diff_density_max 0.195
_refine_diff_density_min -0.289
_refine_ls_extinction_method none
_refine_ls_goodness_of_fit_ref 1.050
_refine_ls_hydrogen_treatment constr
_refine_ls_matrix_type full
_refine_ls_number_parameters 111
_refine_ls_number_reflns 1636
_refine_ls_number_restraints 0
_refine_ls_restrained_S_all 1.050
_refine_ls_R_factor_all 0.0742
_refine_ls_R_factor_gt 0.0466
_refine_ls_shift/su_max 0.000
_refine_ls_shift/su_mean 0.000
_refine_ls_structure_factor_coef Fsqd
_refine_ls_weighting_details 'calc w=1/[\s^2^(Fo^2^)+(0.0547P)^2^+0.2232P] where P=(Fo^2^+2Fc^2^)/3'
_refine_ls_weighting_scheme calc
_refine_ls_wR_factor_gt 0.1126
_refine_ls_wR_factor_ref 0.1241
_reflns_number_gt 1137
_reflns_number_total 1636
_reflns_threshold_expression I>2\s(I)
_cod_data_source_file cv2582.cif
_cod_data_source_block I
_cod_original_sg_symbol_H-M 'P 21/n'
_cod_database_code 2222650
_cod_database_fobs_code 2222650

loop_
_symmetry_equiv_pos_as_xyz
'x, y, z'
'-x+1/2, y+1/2, -z+1/2'
'-x, -y, -z'
'x-1/2, -y-1/2, z-1/2'

loop_
_atom_site_type_symbol
_atom_site_label
_atom_site_fract_x
_atom_site_fract_y
_atom_site_fract_z
_atom_site_U_iso_or_equiv
_atom_site_adp_type
_atom_site_calc_flag
_atom_site_refinement_flags
_atom_site_occupancy
_atom_site_disorder_assembly
_atom_site_disorder_group
C C1 0.0234(4) 0.4667(3) 0.16370(13) 0.0425(6) Uani d . 1 . .
C C2 0.2349(4) 0.5260(3) 0.18109(14) 0.0462(7) Uani d . 1 . .
H H2 0.3586 0.5108 0.1545 0.055 Uiso calc R 1 . .
C C3 0.2416(5) 0.6127(3) 0.24415(16) 0.0581(8) Uani d . 1 . .
H H3 0.3707 0.6620 0.2635 0.070 Uiso calc R 1 . .
C C4 0.0404(5) 0.6165(4) 0.27337(15) 0.0594(8) Uani d . 1 . .
H H4 0.0155 0.6685 0.3149 0.071 Uiso calc R 1 . .
C C5 -0.0592(4) 0.3689(3) 0.10366(14) 0.0479(7) Uani d . 1 . .
C C6 0.0996(4) 0.3228(3) 0.05454(14) 0.0481(7) Uani d . 1 . .
H H6 0.2501 0.3510 0.0618 0.058 Uiso calc R 1 . .
C C7 0.0307(4) 0.2381(3) -0.00247(14) 0.0499(7) Uani d . 1 . .
H H7 -0.1220 0.2142 -0.0066 0.060 Uiso calc R 1 . .
C C8 0.3912(5) 0.2183(5) -0.05347(19) 0.0906(12) Uani d . 1 . .
H H8A 0.4146 0.3350 -0.0566 0.136 Uiso calc R 1 . .
H H8B 0.4532 0.1650 -0.0922 0.136 Uiso calc R 1 . .
H H8C 0.4638 0.1775 -0.0117 0.136 Uiso calc R 1 . .
C C9 0.0524(6) 0.0980(4) -0.11220(15) 0.0691(9) Uani d . 1 . .
H H9A -0.1052 0.0830 -0.1064 0.104 Uiso calc R 1 . .
H H9B 0.1233 -0.0074 -0.1162 0.104 Uiso calc R 1 . .
H H9C 0.0732 0.1611 -0.1531 0.104 Uiso calc R 1 . .
N N1 0.1517(4) 0.1844(3) -0.05331(12) 0.0566(6) Uani d . 1 . .
O O1 -0.2623(3) 0.3317(3) 0.09894(10) 0.0688(6) Uani d . 1 . .
S S1 -0.15994(12) 0.51590(10) 0.22552(4) 0.0598(3) Uani d . 1 . .

loop_
_atom_site_aniso_label
_atom_site_aniso_U_11
_atom_site_aniso_U_22
_atom_site_aniso_U_33
_atom_site_aniso_U_12
_atom_site_aniso_U_13
_atom_site_aniso_U_23
C1 0.0437(14) 0.0414(15) 0.0427(15) 0.0011(11) 0.0066(12) 0.0028(12)
C2 0.0414(14) 0.0467(16) 0.0509(17) -0.0023(11) 0.0057(12) -0.0032(13)
C3 0.0515(16) 0.0588(19) 0.0636(19) -0.0033(14) -0.0019(14) -0.0104(16)
C4 0.0681(19) 0.0601(19) 0.0499(18) 0.0025(15) 0.0019(15) -0.0097(15)
C5 0.0451(15) 0.0498(17) 0.0489(17) -0.0032(12) 0.0040(13) 0.0067(14)
C6 0.0435(14) 0.0520(17) 0.0492(17) -0.0036(12) 0.0065(13) 0.0014(14)
C7 0.0480(16) 0.0532(17) 0.0492(17) 0.0003(12) 0.0093(14) 0.0046(14)
C8 0.062(2) 0.128(3) 0.084(3) -0.002(2) 0.0275(19) -0.016(2)
C9 0.091(2) 0.064(2) 0.0531(19) -0.0050(18) 0.0129(17) -0.0053(17)
N1 0.0547(14) 0.0666(16) 0.0494(14) -0.0018(12) 0.0109(11) -0.0068(13)
O1 0.0444(11) 0.0969(16) 0.0658(14) -0.0154(10) 0.0100(10) -0.0200(12)
S1 0.0495(5) 0.0741(6) 0.0571(5) -0.0014(4) 0.0145(4) -0.0052(4)

loop_
_atom_type_symbol
_atom_type_description
_atom_type_scat_dispersion_real
_atom_type_scat_dispersion_imag
_atom_type_scat_source
C C 0.0033 0.0016 'International Tables Vol C Tables 4.2.6.8 and 6.1.1.4'
H H 0.0000 0.0000 'International Tables Vol C Tables 4.2.6.8 and 6.1.1.4'
N N 0.0061 0.0033 'International Tables Vol C Tables 4.2.6.8 and 6.1.1.4'
O O 0.0106 0.0060 'International Tables Vol C Tables 4.2.6.8 and 6.1.1.4'
S S 0.1246 0.1234 'International Tables Vol C Tables 4.2.6.8 and 6.1.1.4'

loop_
_geom_angle_atom_site_label_1
_geom_angle_atom_site_label_2
_geom_angle_atom_site_label_3
_geom_angle_site_symmetry_1
_geom_angle_site_symmetry_3
_geom_angle
_geom_angle_publ_flag
C2 C1 C5 . . 130.4(2) ?
C2 C1 S1 . . 110.8(2) ?
C5 C1 S1 . . 118.81(18) ?
C1 C2 C3 . . 111.9(2) ?
C1 C2 H2 . . 124.0 ?
C3 C2 H2 . . 124.0 ?
C4 C3 C2 . . 112.9(3) ?
C4 C3 H3 . . 123.5 ?
C2 C3 H3 . . 123.5 ?
C3 C4 S1 . . 112.0(2) ?
C3 C4 H4 . . 124.0 ?
S1 C4 H4 . . 124.0 ?
O1 C5 C6 . . 124.1(3) ?
O1 C5 C1 . . 118.2(2) ?
C6 C5 C1 . . 117.7(2) ?
C7 C6 C5 . . 119.9(2) ?
C7 C6 H6 . . 120.1 ?
C5 C6 H6 . . 120.1 ?
N1 C7 C6 . . 128.7(3) ?
N1 C7 H7 . . 115.7 ?
C6 C7 H7 . . 115.7 ?
N1 C8 H8A . . 109.5 ?
N1 C8 H8B . . 109.5 ?
H8A C8 H8B . . 109.5 ?
N1 C8 H8C . . 109.5 ?
H8A C8 H8C . . 109.5 ?
H8B C8 H8C . . 109.5 ?
N1 C9 H9A . . 109.5 ?
N1 C9 H9B . . 109.5 ?
H9A C9 H9B . . 109.5 ?
N1 C9 H9C . . 109.5 ?
H9A C9 H9C . . 109.5 ?
H9B C9 H9C . . 109.5 ?
C7 N1 C9 . . 122.3(2) ?
C7 N1 C8 . . 120.7(3) ?
C9 N1 C8 . . 116.9(2) ?
C4 S1 C1 . . 92.36(13) ?

loop_
_geom_bond_atom_site_label_1
_geom_bond_atom_site_label_2
_geom_bond_site_symmetry_2
_geom_bond_distance
_geom_bond_publ_flag
C1 C2 . 1.376(3) ?
C1 C5 . 1.476(4) ?
C1 S1 . 1.713(2) ?
C2 C3 . 1.413(4) ?
C2 H2 . 0.9300 ?
C3 C4 . 1.353(4) ?
C3 H3 . 0.9300 ?
C4 S1 . 1.688(3) ?
C4 H4 . 0.9300 ?
C5 O1 . 1.247(3) ?
C5 C6 . 1.429(3) ?
C6 C7 . 1.351(4) ?
C6 H6 . 0.9300 ?
C7 N1 . 1.327(3) ?
C7 H7 . 0.9300 ?
C8 N1 . 1.455(4) ?
C8 H8A . 0.9600 ?
C8 H8B . 0.9600 ?
C8 H8C . 0.9600 ?
C9 N1 . 1.444(4) ?
C9 H9A . 0.9600 ?
C9 H9B . 0.9600 ?
C9 H9C . 0.9600 ?

loop_
_cod_related_entry_id
_cod_related_entry_database
_cod_related_entry_code
1 ChemSpider 621130
